data_7714837
loop_
_publ_author_name
'Donnelly, Laurie J.'
'Lin, Jian-Bin'
'Gelfand, Benjamin S.'
'Chang, Chia Yun'
'Piers, Warren E.'

_publ_section_title
;
 Ruthenium polyhydrides supported by rigid PCP pincer ligands: dynamic
 behaviour and reactions with CO<sub>2</sub>.
;
_journal_issue 4
_journal_name_full 'Dalton transactions (Cambridge, England : 2003)'
_journal_page_first 1862
_journal_page_last 1869
_journal_paper_doi 10.1039/d3dt04014c
_journal_volume 53
_journal_year 2024
_chemical_formula_moiety 'C28 H40 Cl2 P2 Ru'
_chemical_formula_sum 'C28 H40 Cl2 P2 Ru'
_chemical_formula_weight 610.51
_space_group_crystal_system orthorhombic
_space_group_IT_number 61
_space_group_name_Hall '-P 2ac 2ab'
_space_group_name_H-M_alt 'P b c a'
_atom_sites_solution_hydrogens mixed
_atom_sites_solution_primary dual
_audit_creation_date 2019-01-09
_audit_creation_method
;
Olex2 1.2
(compiled 2018.05.29 svn.r3508 for OlexSys, GUI svn.r5506)
;
_audit_update_record
;
2023-11-20 deposited with the CCDC.	2023-12-26 downloaded from the CCDC.
;
_cell_angle_alpha 90
_cell_angle_beta 90
_cell_angle_gamma 90
_cell_formula_units_Z 8
_cell_length_a 10.7850(6)
_cell_length_b 18.8928(12)
_cell_length_c 27.6382(15)
_cell_measurement_reflns_used 4726
_cell_measurement_temperature 173(2)
_cell_measurement_theta_max 23.89
_cell_measurement_theta_min 2.63
_cell_volume 5631.5(6)
_computing_cell_refinement 'SAINT v8.37A (Bruker, 2015)'
_computing_data_reduction 'SAINT v8.37A (Bruker, 2015)'
_computing_molecular_graphics 'Olex2 (Dolomanov et al., 2009)'
_computing_publication_material 'Olex2 (Dolomanov et al., 2009)'
_computing_structure_refinement 'ShelXL (Sheldrick, 2015)'
_computing_structure_solution 'ShelXT (Sheldrick, 2015)'
_diffrn_ambient_temperature 173(2)
_diffrn_measured_fraction_theta_full 0.997
_diffrn_measured_fraction_theta_max 0.997
_diffrn_measurement_device_type 'Bruker APEX-II CCD'
_diffrn_measurement_method '\f and \w scans'
_diffrn_radiation_type MoK\a
_diffrn_radiation_wavelength 0.71073
_diffrn_reflns_av_R_equivalents 0.0947
_diffrn_reflns_av_unetI/netI 0.0532
_diffrn_reflns_Laue_measured_fraction_full 0.997
_diffrn_reflns_Laue_measured_fraction_max 0.997
_diffrn_reflns_limit_h_max 13
_diffrn_reflns_limit_h_min -13
_diffrn_reflns_limit_k_max 23
_diffrn_reflns_limit_k_min -19
_diffrn_reflns_limit_l_max 30
_diffrn_reflns_limit_l_min -34
_diffrn_reflns_number 43210
_diffrn_reflns_point_group_measured_fraction_full 0.997
_diffrn_reflns_point_group_measured_fraction_max 0.997
_diffrn_reflns_theta_full 25.242
_diffrn_reflns_theta_max 26.000
_diffrn_reflns_theta_min 3.102
_diffrn_standards_number 0
_exptl_absorpt_coefficient_mu 0.875
_exptl_absorpt_correction_T_max 0.7455
_exptl_absorpt_correction_T_min 0.6098
_exptl_absorpt_correction_type multi-scan
_exptl_absorpt_process_details
;
SADABS-2016/2 (Bruker,2016/2) was used for absorption correction.
wR2(int) was 0.0736 before and 0.0640 after correction.
The Ratio of minimum to maximum transmission is 0.8180.
The \l/2 correction factor is Not present.
;
_exptl_crystal_colour orange
_exptl_crystal_colour_primary orange
_exptl_crystal_density_diffrn 1.440
_exptl_crystal_description plate
_exptl_crystal_F_000 2528
_exptl_crystal_size_max 0.15
_exptl_crystal_size_mid 0.12
_exptl_crystal_size_min 0.08
_refine_diff_density_max 1.289
_refine_diff_density_min -0.732
_refine_diff_density_rms 0.103
_refine_ls_extinction_method none
_refine_ls_goodness_of_fit_ref 1.138
_refine_ls_hydrogen_treatment constr
_refine_ls_matrix_type full
_refine_ls_number_parameters 319
_refine_ls_number_reflns 5527
_refine_ls_number_restraints 0
_refine_ls_restrained_S_all 1.138
_refine_ls_R_factor_all 0.0854
_refine_ls_R_factor_gt 0.0455
_refine_ls_shift/su_max 0.001
_refine_ls_shift/su_mean 0.000
_refine_ls_structure_factor_coef Fsqd
_refine_ls_weighting_details 'w=1/[\s^2^(Fo^2^)+(0.0262P)^2^+17.5278P] where P=(Fo^2^+2Fc^2^)/3'
_refine_ls_weighting_scheme calc
_refine_ls_wR_factor_gt 0.0899
_refine_ls_wR_factor_ref 0.1136
_reflns_Friedel_coverage 0.000
_reflns_number_gt 3780
_reflns_number_total 5527
_reflns_threshold_expression 'I > 2\s(I)'
_cod_data_source_file d3dt04014c2.cif
_cod_data_source_block ld23_0m_a
_cod_depositor_comments 'Adding full bibliography for 7714837--7714844.cif.'
_cod_database_code 7714837
_shelx_shelxl_version_number 2018/3
_shelx_space_group_comment
;
The symmetry employed for this shelxl refinement is uniquely defined
by the following loop, which should always be used as a source of
symmetry information in preference to the above space-group names.
They are only intended as comments.
;
_shelx_estimated_absorpt_t_max 0.933
_shelx_estimated_absorpt_t_min 0.880
_olex2_refinement_description
;
1. Fixed Uiso
 At 1.2 times of:
  All C(H) groups
 At 1.5 times of:
  All C(H,H,H) groups
2. Others
 Sof(H17A)=Sof(C19A)=Sof(H19D)=Sof(H19E)=Sof(H19F)=1-FVAR(1)
 Sof(H17)=Sof(C19)=Sof(H19A)=Sof(H19B)=Sof(H19C)=FVAR(1)
3.a Riding coordinates:
 C17(H17), C19(H17A)
3.b Ternary CH refined with riding coordinates:
 C20(H20), C23(H23), C26(H26)
3.c Aromatic/amide H refined with riding coordinates:
 C2(H2), C3(H3), C4(H4), C12(H12), C13(H13), C14(H14)
3.d Idealised Me refined as rotating group:
 C15(H15A,H15B,H15C), C16(H16A,H16B,H16C), C18(H18A,H18B,H18C), C19(H19A,H19B,
 H19C), C21(H21A,H21B,H21C), C22(H22A,H22B,H22C), C24(H24A,H24B,H24C), C25(H25A,
 H25B,H25C), C27(H27A,H27B,H27C), C28(H28A,H28B,H28C), C19A(H19D,H19E,H19F)
;
_olex2_submission_special_instructions 'No special instructions were received'

loop_
_space_group_symop_operation_xyz
'x, y, z'
'-x+1/2, -y, z+1/2'
'-x, y+1/2, -z+1/2'
'x+1/2, -y+1/2, -z'
'-x, -y, -z'
'x-1/2, y, -z-1/2'
'x, -y-1/2, z-1/2'
'-x-1/2, y-1/2, z'

loop_
_atom_site_label
_atom_site_type_symbol
_atom_site_fract_x
_atom_site_fract_y
_atom_site_fract_z
_atom_site_U_iso_or_equiv
_atom_site_adp_type
_atom_site_occupancy
_atom_site_site_symmetry_order
_atom_site_calc_flag
_atom_site_refinement_flags_posn
_atom_site_refinement_flags_adp
_atom_site_refinement_flags_occupancy
_atom_site_disorder_assembly
_atom_site_disorder_group
Ru1 Ru 0.31985(3) 0.64052(2) 0.60691(2) 0.02588(12) Uani 1 1 d . . . . .
Cl1 Cl 0.40589(12) 0.63212(8) 0.52984(4) 0.0432(3) Uani 1 1 d . . . . .
Cl2 Cl 0.18526(12) 0.59007(7) 0.66370(5) 0.0405(3) Uani 1 1 d . . . . .
P1 P 0.49946(12) 0.59327(8) 0.64444(5) 0.0317(3) Uani 1 1 d . . . . .
P2 P 0.15514(11) 0.70738(7) 0.57599(4) 0.0278(3) Uani 1 1 d . . . . .
C1 C 0.5632(4) 0.6756(3) 0.66792(18) 0.0343(12) Uani 1 1 d . . . . .
C2 C 0.6675(5) 0.6788(3) 0.69769(19) 0.0422(14) Uani 1 1 d . . . . .
H2 H 0.710449 0.636849 0.706501 0.051 Uiso 1 1 calc R . . . .
C3 C 0.7071(5) 0.7437(4) 0.7141(2) 0.0477(15) Uani 1 1 d . . . . .
H3 H 0.777081 0.746597 0.734897 0.057 Uiso 1 1 calc R . . . .
C4 C 0.6460(5) 0.8047(3) 0.70054(19) 0.0406(14) Uani 1 1 d . . . . .
H4 H 0.674963 0.848847 0.712436 0.049 Uiso 1 1 calc R . . . .
C5 C 0.5427(4) 0.8038(3) 0.66990(17) 0.0317(12) Uani 1 1 d . . . . .
C6 C 0.4986(4) 0.7372(3) 0.65468(16) 0.0288(11) Uani 1 1 d . . . . .
C7 C 0.3853(4) 0.7294(3) 0.62432(16) 0.0277(11) Uani 1 1 d . . . . .
C8 C 0.3322(4) 0.7963(3) 0.60536(16) 0.0277(10) Uani 1 1 d . . . . .
C9 C 0.3835(4) 0.8633(3) 0.61646(16) 0.0312(11) Uani 1 1 d . . . . .
C10 C 0.4782(5) 0.8724(3) 0.65715(18) 0.0359(13) Uani 1 1 d . . . . .
C11 C 0.2288(4) 0.7931(3) 0.57405(17) 0.0308(11) Uani 1 1 d . . . . .
C12 C 0.1838(5) 0.8532(3) 0.55097(17) 0.0341(11) Uani 1 1 d . . . . .
H12 H 0.115647 0.849805 0.529336 0.041 Uiso 1 1 calc R . . . .
C13 C 0.2395(5) 0.9182(3) 0.55985(19) 0.0391(13) Uani 1 1 d . . . . .
H13 H 0.211587 0.959377 0.543369 0.047 Uiso 1 1 calc R . . . .
C14 C 0.3363(5) 0.9229(3) 0.59293(18) 0.0353(12) Uani 1 1 d . . . . .
H14 H 0.371279 0.967920 0.599744 0.042 Uiso 1 1 calc R . . . .
C15 C 0.4024(5) 0.8959(3) 0.70190(19) 0.0500(16) Uani 1 1 d . . . . .
H15A H 0.335504 0.861882 0.707801 0.075 Uiso 1 1 calc GR . . . .
H15B H 0.366831 0.942851 0.695976 0.075 Uiso 1 1 calc GR . . . .
H15C H 0.456866 0.897902 0.730244 0.075 Uiso 1 1 calc GR . . . .
C16 C 0.5729(5) 0.9303(3) 0.6442(2) 0.0508(16) Uani 1 1 d . . . . .
H16A H 0.631767 0.936095 0.670892 0.076 Uiso 1 1 calc GR . . . .
H16B H 0.529339 0.975148 0.638604 0.076 Uiso 1 1 calc GR . . . .
H16C H 0.617734 0.916705 0.614793 0.076 Uiso 1 1 calc GR . . . .
C17 C 0.6285(6) 0.5519(5) 0.6098(3) 0.076(2) Uani 1 1 d . . . . .
H17 H 0.682369 0.529807 0.635085 0.092 Uiso 0.655(17) 1 d R . P A 1
C18 C 0.5876(6) 0.4906(4) 0.5782(2) 0.068(2) Uani 1 1 d . . . . .
H18A H 0.541203 0.456463 0.597811 0.101 Uiso 1 1 calc GR . . . .
H18B H 0.660668 0.467435 0.564296 0.101 Uiso 1 1 calc GR . . . .
H18C H 0.534536 0.508335 0.552109 0.101 Uiso 1 1 calc GR . . . .
C19 C 0.7081(8) 0.5958(5) 0.5840(3) 0.043(3) Uani 0.655(17) 1 d . . P A 1
H19A H 0.660330 0.623173 0.560312 0.065 Uiso 0.655(17) 1 calc GR . P A 1
H19B H 0.770076 0.567042 0.567129 0.065 Uiso 0.655(17) 1 calc GR . P A 1
H19C H 0.749814 0.628244 0.606372 0.065 Uiso 0.655(17) 1 calc GR . P A 1
H17A H 0.621428 0.586014 0.583276 0.052 Uiso 0.345(17) 1 d R . P A 2
C20 C 0.4921(5) 0.5363(3) 0.6991(2) 0.0439(14) Uani 1 1 d . . . . .
H20 H 0.579265 0.525052 0.708813 0.053 Uiso 1 1 calc R . . . .
C21 C 0.4279(6) 0.4660(3) 0.6867(2) 0.0591(17) Uani 1 1 d . . . . .
H21A H 0.350853 0.475561 0.669101 0.089 Uiso 1 1 calc GR . . . .
H21B H 0.408810 0.440368 0.716667 0.089 Uiso 1 1 calc GR . . . .
H21C H 0.482957 0.437164 0.666559 0.089 Uiso 1 1 calc GR . . . .
C22 C 0.4307(6) 0.5738(4) 0.74162(19) 0.0547(17) Uani 1 1 d . . . . .
H22A H 0.473458 0.618598 0.747876 0.082 Uiso 1 1 calc GR . . . .
H22B H 0.435508 0.543649 0.770428 0.082 Uiso 1 1 calc GR . . . .
H22C H 0.343536 0.583162 0.733888 0.082 Uiso 1 1 calc GR . . . .
C23 C 0.0756(5) 0.6871(3) 0.51820(18) 0.0409(14) Uani 1 1 d . . . . .
H23 H -0.002595 0.715539 0.517137 0.049 Uiso 1 1 calc R . . . .
C24 C 0.0392(7) 0.6086(4) 0.5194(2) 0.071(2) Uani 1 1 d . . . . .
H24A H 0.114059 0.579338 0.517150 0.106 Uiso 1 1 calc GR . . . .
H24B H -0.015559 0.598063 0.492037 0.106 Uiso 1 1 calc GR . . . .
H24C H -0.004009 0.598207 0.549765 0.106 Uiso 1 1 calc GR . . . .
C25 C 0.1501(5) 0.7045(3) 0.47296(19) 0.0461(15) Uani 1 1 d . . . . .
H25A H 0.176364 0.754163 0.474105 0.069 Uiso 1 1 calc GR . . . .
H25B H 0.098491 0.696793 0.444249 0.069 Uiso 1 1 calc GR . . . .
H25C H 0.223253 0.673894 0.471406 0.069 Uiso 1 1 calc GR . . . .
C26 C 0.0250(4) 0.7237(3) 0.61954(17) 0.0335(12) Uani 1 1 d . . . . .
H26 H -0.009194 0.676395 0.628838 0.040 Uiso 1 1 calc R . . . .
C27 C -0.0823(5) 0.7669(3) 0.5988(2) 0.0513(16) Uani 1 1 d . . . . .
H27A H -0.050694 0.811939 0.586253 0.077 Uiso 1 1 calc GR . . . .
H27B H -0.143358 0.776068 0.624253 0.077 Uiso 1 1 calc GR . . . .
H27C H -0.121613 0.740327 0.572447 0.077 Uiso 1 1 calc GR . . . .
C28 C 0.0725(5) 0.7584(3) 0.66562(19) 0.0430(14) Uani 1 1 d . . . . .
H28A H 0.143192 0.731428 0.678139 0.064 Uiso 1 1 calc GR . . . .
H28B H 0.006250 0.759164 0.689876 0.064 Uiso 1 1 calc GR . . . .
H28C H 0.098710 0.806971 0.658523 0.064 Uiso 1 1 calc GR . . . .
C19A C 0.7563(18) 0.5739(12) 0.6205(8) 0.065(8) Uani 0.345(17) 1 d . . P A 2
H19D H 0.757423 0.624287 0.628742 0.097 Uiso 0.345(17) 1 calc GR . P A 2
H19E H 0.808554 0.565683 0.592003 0.097 Uiso 0.345(17) 1 calc GR . P A 2
H19F H 0.788174 0.546249 0.647797 0.097 Uiso 0.345(17) 1 calc GR . P A 2

loop_
_atom_site_aniso_label
_atom_site_aniso_U_11
_atom_site_aniso_U_22
_atom_site_aniso_U_33
_atom_site_aniso_U_23
_atom_site_aniso_U_13
_atom_site_aniso_U_12
Ru1 0.02267(19) 0.0382(2) 0.01671(19) -0.00204(18) -0.00041(15) -0.00234(18)
Cl1 0.0389(7) 0.0723(10) 0.0185(6) -0.0055(7) 0.0049(5) 0.0041(7)
Cl2 0.0315(6) 0.0517(8) 0.0383(7) 0.0161(6) 0.0093(6) 0.0038(6)
P1 0.0237(6) 0.0480(8) 0.0234(7) -0.0037(6) -0.0017(5) 0.0030(6)
P2 0.0211(6) 0.0444(8) 0.0180(6) 0.0001(6) -0.0030(5) -0.0028(5)
C1 0.027(3) 0.052(3) 0.024(3) -0.003(2) -0.003(2) -0.004(2)
C2 0.033(3) 0.064(4) 0.030(3) 0.004(3) -0.009(2) -0.003(3)
C3 0.035(3) 0.081(5) 0.028(3) -0.003(3) -0.010(2) -0.009(3)
C4 0.034(3) 0.061(4) 0.026(3) -0.010(3) -0.003(2) -0.009(3)
C5 0.027(3) 0.051(3) 0.017(2) -0.008(2) 0.002(2) -0.006(2)
C6 0.023(2) 0.047(3) 0.016(2) -0.003(2) 0.0017(19) 0.000(2)
C7 0.018(2) 0.048(3) 0.017(2) -0.004(2) 0.0025(18) -0.003(2)
C8 0.025(2) 0.041(3) 0.017(2) -0.003(2) 0.0031(19) -0.003(2)
C9 0.027(2) 0.045(3) 0.021(3) -0.007(2) 0.0053(19) -0.004(2)
C10 0.032(3) 0.050(3) 0.026(3) -0.014(2) 0.001(2) -0.002(2)
C11 0.025(2) 0.045(3) 0.022(3) 0.000(2) 0.000(2) -0.005(2)
C12 0.033(3) 0.044(3) 0.025(3) 0.004(2) 0.001(2) 0.003(3)
C13 0.040(3) 0.048(3) 0.029(3) 0.005(3) 0.002(2) 0.005(3)
C14 0.042(3) 0.034(3) 0.030(3) -0.005(2) 0.006(2) -0.004(2)
C15 0.049(4) 0.073(4) 0.028(3) -0.017(3) -0.001(3) 0.006(3)
C16 0.043(3) 0.057(4) 0.052(4) -0.007(3) -0.005(3) -0.012(3)
C17 0.027(3) 0.127(7) 0.075(5) -0.056(5) 0.008(3) 0.001(4)
C18 0.065(4) 0.077(5) 0.061(4) -0.038(4) 0.005(4) 0.014(4)
C19 0.033(5) 0.067(6) 0.029(6) -0.012(5) 0.011(4) -0.009(4)
C20 0.043(3) 0.048(3) 0.041(3) 0.010(3) -0.012(3) 0.006(3)
C21 0.055(4) 0.055(4) 0.067(5) 0.009(3) -0.011(3) -0.003(3)
C22 0.061(4) 0.078(4) 0.025(3) 0.010(3) -0.004(3) -0.008(4)
C23 0.031(3) 0.069(4) 0.023(3) -0.002(3) -0.007(2) -0.003(3)
C24 0.082(5) 0.089(5) 0.041(4) -0.006(4) -0.015(3) -0.051(4)
C25 0.052(4) 0.065(4) 0.021(3) 0.000(3) -0.004(2) -0.006(3)
C26 0.023(2) 0.052(3) 0.025(3) 0.002(2) 0.002(2) 0.001(2)
C27 0.036(3) 0.079(4) 0.038(3) 0.006(3) 0.005(3) 0.013(3)
C28 0.038(3) 0.061(4) 0.030(3) -0.004(3) 0.009(2) 0.005(3)
C19A 0.048(12) 0.084(16) 0.063(16) -0.020(12) 0.006(10) 0.028(11)

loop_
_atom_type_symbol
_atom_type_description
_atom_type_scat_dispersion_real
_atom_type_scat_dispersion_imag
_atom_type_scat_source
C C 0.0033 0.0016 'International Tables Vol C Tables 4.2.6.8 and 6.1.1.4'
H H 0.0000 0.0000 'International Tables Vol C Tables 4.2.6.8 and 6.1.1.4'
Cl Cl 0.1484 0.1585 'International Tables Vol C Tables 4.2.6.8 and 6.1.1.4'
P P 0.1023 0.0942 'International Tables Vol C Tables 4.2.6.8 and 6.1.1.4'
Ru Ru -1.2594 0.8363 'International Tables Vol C Tables 4.2.6.8 and 6.1.1.4'

loop_
_geom_angle_atom_site_label_1
_geom_angle_atom_site_label_2
_geom_angle_atom_site_label_3
_geom_angle
_geom_angle_site_symmetry_1
_geom_angle_site_symmetry_3
_geom_angle_publ_flag
Cl1 Ru1 Cl2 146.37(6) . . ?
Cl1 Ru1 P1 92.81(5) . . ?
Cl1 Ru1 P2 90.30(5) . . ?
Cl2 Ru1 P1 93.43(5) . . ?
Cl2 Ru1 P2 89.65(5) . . ?
P2 Ru1 P1 169.23(5) . . ?
C7 Ru1 Cl1 98.34(14) . . ?
C7 Ru1 Cl2 115.09(14) . . ?
C7 Ru1 P1 85.27(15) . . ?
C7 Ru1 P2 84.08(15) . . ?
C1 P1 Ru1 98.21(17) . . ?
C1 P1 C17 105.1(3) . . ?
C1 P1 C20 102.8(2) . . ?
C17 P1 Ru1 122.9(3) . . ?
C20 P1 Ru1 122.63(19) . . ?
C20 P1 C17 101.9(3) . . ?
C11 P2 Ru1 99.25(16) . . ?
C11 P2 C23 111.3(2) . . ?
C11 P2 C26 101.6(2) . . ?
C23 P2 Ru1 123.7(2) . . ?
C23 P2 C26 103.9(2) . . ?
C26 P2 Ru1 114.98(16) . . ?
C2 C1 P1 123.5(4) . . ?
C2 C1 C6 121.2(5) . . ?
C6 C1 P1 115.3(4) . . ?
C1 C2 H2 120.5 . . ?
C3 C2 C1 118.9(5) . . ?
C3 C2 H2 120.5 . . ?
C2 C3 H3 119.8 . . ?
C2 C3 C4 120.4(5) . . ?
C4 C3 H3 119.8 . . ?
C3 C4 H4 118.8 . . ?
C3 C4 C5 122.4(5) . . ?
C5 C4 H4 118.8 . . ?
C4 C5 C6 117.4(5) . . ?
C4 C5 C10 119.8(5) . . ?
C6 C5 C10 122.7(4) . . ?
C1 C6 C5 119.6(4) . . ?
C1 C6 C7 118.2(4) . . ?
C5 C6 C7 122.2(5) . . ?
C6 C7 Ru1 122.6(4) . . ?
C8 C7 Ru1 121.6(3) . . ?
C8 C7 C6 115.6(4) . . ?
C9 C8 C7 122.3(4) . . ?
C11 C8 C7 119.0(4) . . ?
C11 C8 C9 118.6(4) . . ?
C8 C9 C10 121.4(5) . . ?
C14 C9 C8 118.5(4) . . ?
C14 C9 C10 119.7(5) . . ?
C5 C10 C9 112.5(4) . . ?
C5 C10 C15 107.6(4) . . ?
C5 C10 C16 111.0(4) . . ?
C9 C10 C15 105.5(4) . . ?
C9 C10 C16 110.6(4) . . ?
C16 C10 C15 109.4(5) . . ?
C8 C11 P2 111.6(4) . . ?
C12 C11 P2 126.3(4) . . ?
C12 C11 C8 121.5(5) . . ?
C11 C12 H12 120.3 . . ?
C11 C12 C13 119.4(5) . . ?
C13 C12 H12 120.3 . . ?
C12 C13 H13 120.1 . . ?
C14 C13 C12 119.7(5) . . ?
C14 C13 H13 120.1 . . ?
C9 C14 H14 119.0 . . ?
C13 C14 C9 122.0(5) . . ?
C13 C14 H14 119.0 . . ?
C10 C15 H15A 109.5 . . ?
C10 C15 H15B 109.5 . . ?
C10 C15 H15C 109.5 . . ?
H15A C15 H15B 109.5 . . ?
H15A C15 H15C 109.5 . . ?
H15B C15 H15C 109.5 . . ?
C10 C16 H16A 109.5 . . ?
C10 C16 H16B 109.5 . . ?
C10 C16 H16C 109.5 . . ?
H16A C16 H16B 109.5 . . ?
H16A C16 H16C 109.5 . . ?
H16B C16 H16C 109.5 . . ?
P1 C17 H17 104.4 . . ?
P1 C17 H17A 92.8 . . ?
C18 C17 P1 113.5(4) . . ?
C18 C17 H17 104.7 . . ?
C18 C17 H17A 92.8 . . ?
C19 C17 P1 118.3(6) . . ?
C19 C17 H17 104.4 . . ?
C19 C17 C18 109.9(6) . . ?
C19A C17 P1 118.6(8) . . ?
C19A C17 C18 127.2(9) . . ?
C19A C17 H17A 92.1 . . ?
C17 C18 H18A 109.5 . . ?
C17 C18 H18B 109.5 . . ?
C17 C18 H18C 109.5 . . ?
H18A C18 H18B 109.5 . . ?
H18A C18 H18C 109.5 . . ?
H18B C18 H18C 109.5 . . ?
C17 C19 H19A 109.5 . . ?
C17 C19 H19B 109.5 . . ?
C17 C19 H19C 109.5 . . ?
H19A C19 H19B 109.5 . . ?
H19A C19 H19C 109.5 . . ?
H19B C19 H19C 109.5 . . ?
P1 C20 H20 107.5 . . ?
C21 C20 P1 109.8(4) . . ?
C21 C20 H20 107.5 . . ?
C22 C20 P1 112.1(4) . . ?
C22 C20 H20 107.5 . . ?
C22 C20 C21 112.2(5) . . ?
C20 C21 H21A 109.5 . . ?
C20 C21 H21B 109.5 . . ?
C20 C21 H21C 109.5 . . ?
H21A C21 H21B 109.5 . . ?
H21A C21 H21C 109.5 . . ?
H21B C21 H21C 109.5 . . ?
C20 C22 H22A 109.5 . . ?
C20 C22 H22B 109.5 . . ?
C20 C22 H22C 109.5 . . ?
H22A C22 H22B 109.5 . . ?
H22A C22 H22C 109.5 . . ?
H22B C22 H22C 109.5 . . ?
P2 C23 H23 107.7 . . ?
C24 C23 P2 107.4(4) . . ?
C24 C23 H23 107.7 . . ?
C25 C23 P2 114.8(4) . . ?
C25 C23 H23 107.7 . . ?
C25 C23 C24 111.2(5) . . ?
C23 C24 H24A 109.5 . . ?
C23 C24 H24B 109.5 . . ?
C23 C24 H24C 109.5 . . ?
H24A C24 H24B 109.5 . . ?
H24A C24 H24C 109.5 . . ?
H24B C24 H24C 109.5 . . ?
C23 C25 H25A 109.5 . . ?
C23 C25 H25B 109.5 . . ?
C23 C25 H25C 109.5 . . ?
H25A C25 H25B 109.5 . . ?
H25A C25 H25C 109.5 . . ?
H25B C25 H25C 109.5 . . ?
P2 C26 H26 107.1 . . ?
C27 C26 P2 114.4(3) . . ?
C27 C26 H26 107.1 . . ?
C28 C26 P2 110.9(3) . . ?
C28 C26 H26 107.1 . . ?
C28 C26 C27 109.8(5) . . ?
C26 C27 H27A 109.5 . . ?
C26 C27 H27B 109.5 . . ?
C26 C27 H27C 109.5 . . ?
H27A C27 H27B 109.5 . . ?
H27A C27 H27C 109.5 . . ?
H27B C27 H27C 109.5 . . ?
C26 C28 H28A 109.5 . . ?
C26 C28 H28B 109.5 . . ?
C26 C28 H28C 109.5 . . ?
H28A C28 H28B 109.5 . . ?
H28A C28 H28C 109.5 . . ?
H28B C28 H28C 109.5 . . ?
C17 C19A H19D 109.5 . . ?
C17 C19A H19E 109.5 . . ?
C17 C19A H19F 109.5 . . ?
H19D C19A H19E 109.5 . . ?
H19D C19A H19F 109.5 . . ?
H19E C19A H19F 109.5 . . ?

loop_
_geom_bond_atom_site_label_1
_geom_bond_atom_site_label_2
_geom_bond_distance
_geom_bond_site_symmetry_2
_geom_bond_publ_flag
Ru1 Cl1 2.3288(12) . ?
Ru1 Cl2 2.3409(13) . ?
Ru1 P1 2.3718(13) . ?
Ru1 P2 2.3413(13) . ?
Ru1 C7 1.884(5) . ?
P1 C1 1.820(5) . ?
P1 C17 1.862(6) . ?
P1 C20 1.857(5) . ?
P2 C11 1.805(5) . ?
P2 C23 1.853(5) . ?
P2 C26 1.874(5) . ?
C1 C2 1.395(7) . ?
C1 C6 1.405(7) . ?
C2 H2 0.9500 . ?
C2 C3 1.376(8) . ?
C3 H3 0.9500 . ?
C3 C4 1.379(8) . ?
C4 H4 0.9500 . ?
C4 C5 1.399(7) . ?
C5 C6 1.411(7) . ?
C5 C10 1.512(7) . ?
C6 C7 1.489(6) . ?
C7 C8 1.483(7) . ?
C8 C9 1.415(7) . ?
C8 C11 1.412(6) . ?
C9 C10 1.529(7) . ?
C9 C14 1.396(7) . ?
C10 C15 1.548(7) . ?
C10 C16 1.540(7) . ?
C11 C12 1.389(7) . ?
C12 H12 0.9500 . ?
C12 C13 1.390(7) . ?
C13 H13 0.9500 . ?
C13 C14 1.390(7) . ?
C14 H14 0.9500 . ?
C15 H15A 0.9800 . ?
C15 H15B 0.9800 . ?
C15 H15C 0.9800 . ?
C16 H16A 0.9800 . ?
C16 H16B 0.9800 . ?
C16 H16C 0.9800 . ?
C17 H17 0.9998 . ?
C17 C18 1.515(9) . ?
C17 C19 1.391(11) . ?
C17 H17A 0.9793 . ?
C17 C19A 1.47(2) . ?
C18 H18A 0.9800 . ?
C18 H18B 0.9800 . ?
C18 H18C 0.9800 . ?
C19 H19A 0.9800 . ?
C19 H19B 0.9800 . ?
C19 H19C 0.9800 . ?
C20 H20 1.0000 . ?
C20 C21 1.536(8) . ?
C20 C22 1.523(8) . ?
C21 H21A 0.9800 . ?
C21 H21B 0.9800 . ?
C21 H21C 0.9800 . ?
C22 H22A 0.9800 . ?
C22 H22B 0.9800 . ?
C22 H22C 0.9800 . ?
C23 H23 1.0000 . ?
C23 C24 1.535(9) . ?
C23 C25 1.522(7) . ?
C24 H24A 0.9800 . ?
C24 H24B 0.9800 . ?
C24 H24C 0.9800 . ?
C25 H25A 0.9800 . ?
C25 H25B 0.9800 . ?
C25 H25C 0.9800 . ?
C26 H26 1.0000 . ?
C26 C27 1.528(7) . ?
C26 C28 1.521(7) . ?
C27 H27A 0.9800 . ?
C27 H27B 0.9800 . ?
C27 H27C 0.9800 . ?
C28 H28A 0.9800 . ?
C28 H28B 0.9800 . ?
C28 H28C 0.9800 . ?
C19A H19D 0.9800 . ?
C19A H19E 0.9800 . ?
C19A H19F 0.9800 . ?
